data_7112480
loop_
_publ_author_name
'Anu Jose'
'Jayakrishnan A.J.'
'Balaraman Vedhanarayanan'
'Rajeev S.Menon'
'Sunil Varughese'
'Eringathodi Suresh'
'Vijay Nair'

_publ_section_title
;
 A phosphine-mediated reaction of cyclic 1,2-diones and 3-alkyl
 allenoates: an efficient protocol for benzannulation applicable to the
 synthesis of polycyclic aromatic hydrocarbons
;
_journal_name_full Chem.Commun.
_journal_page_first 4616
_journal_paper_doi 10.1039/C4CC00378K
_journal_volume 50
_journal_year 2014
_chemical_formula_moiety 'C25 H20 O2'
_chemical_formula_sum 'C25 H20 O2'
_chemical_formula_weight 352.41
_chemical_name_systematic
; 
 ? 
;
_space_group_IT_number 60
_symmetry_cell_setting orthorhombic
_symmetry_space_group_name_Hall '-P 2n 2ab'
_symmetry_space_group_name_H-M 'P b c n'
_atom_sites_solution_hydrogens geom
_atom_sites_solution_primary direct
_atom_sites_solution_secondary difmap
_audit_creation_method SHELXL-97
_cell_angle_alpha 90.00
_cell_angle_beta 90.00
_cell_angle_gamma 90.00
_cell_formula_units_Z 8
_cell_length_a 25.153(9)
_cell_length_b 7.204(3)
_cell_length_c 19.717(7)
_cell_measurement_reflns_used 4885
_cell_measurement_temperature 301(2)
_cell_measurement_theta_max 27.5
_cell_measurement_theta_min 3.0
_cell_volume 3573(2)
_computing_cell_refinement
;
CrystalClear-SM Expert 2.0 r14k (Rigaku, 2012)
;
_computing_data_collection
;
CrystalClear-SM Expert 2.0 r14k (Rigaku, 2012)
;
_computing_data_reduction
;
CrystalClear-SM Expert 2.0 r14k (Rigaku, 2012)
;
_computing_structure_refinement 'SHELXTL (Sheldrick, 1997)'
_computing_structure_solution 'SHELXTL (Sheldrick, 1990)'
_diffrn_ambient_temperature 301(2)
_diffrn_measured_fraction_theta_full 0.998
_diffrn_measured_fraction_theta_max 0.998
_diffrn_measurement_device_type
;
Rigaku Saturn724+ (4x4 bin mode)
;
_diffrn_measurement_method 'profile data from \w-scans'
_diffrn_radiation_monochromator graphite
_diffrn_radiation_source 'fine-focus sealed tube'
_diffrn_radiation_type MoK\a
_diffrn_radiation_wavelength 0.71073
_diffrn_reflns_av_R_equivalents 0.0990
_diffrn_reflns_av_sigmaI/netI 0.0516
_diffrn_reflns_limit_h_max 31
_diffrn_reflns_limit_h_min -31
_diffrn_reflns_limit_k_max 9
_diffrn_reflns_limit_k_min -8
_diffrn_reflns_limit_l_max 24
_diffrn_reflns_limit_l_min -13
_diffrn_reflns_number 27120
_diffrn_reflns_theta_full 26.50
_diffrn_reflns_theta_max 26.50
_diffrn_reflns_theta_min 3.12
_exptl_absorpt_coefficient_mu 0.082
_exptl_absorpt_correction_T_max 0.9838
_exptl_absorpt_correction_T_min 0.9759
_exptl_absorpt_correction_type multi-scan
_exptl_absorpt_process_details 'SADABS; Sheldrick, 1997'
_exptl_crystal_colour Orange
_exptl_crystal_density_diffrn 1.310
_exptl_crystal_density_method 'not measured'
_exptl_crystal_description Block
_exptl_crystal_F_000 1488
_exptl_crystal_size_max 0.30
_exptl_crystal_size_mid 0.20
_exptl_crystal_size_min 0.20
_refine_diff_density_max 0.186
_refine_diff_density_min -0.271
_refine_diff_density_rms 0.056
_refine_ls_extinction_method none
_refine_ls_goodness_of_fit_ref 1.146
_refine_ls_hydrogen_treatment constr
_refine_ls_matrix_type full
_refine_ls_number_parameters 244
_refine_ls_number_reflns 3693
_refine_ls_number_restraints 0
_refine_ls_restrained_S_all 1.146
_refine_ls_R_factor_all 0.0837
_refine_ls_R_factor_gt 0.0655
_refine_ls_shift/su_max 0.000
_refine_ls_shift/su_mean 0.000
_refine_ls_structure_factor_coef Fsqd
_refine_ls_weighting_details 'calc w=1/[\s^2^(Fo^2^)+(0.0747P)^2^+0.4113P] where P=(Fo^2^+2Fc^2^)/3'
_refine_ls_weighting_scheme calc
_refine_ls_wR_factor_gt 0.1480
_refine_ls_wR_factor_ref 0.1600
_reflns_number_gt 3056
_reflns_number_total 3693
_reflns_threshold_expression >2sigma(I)
_cod_data_source_file c4cc00378k2.cif
_cod_data_source_block datam
_cod_original_sg_symbol_H-M Pbcn
_cod_database_code 7112480

loop_
_symmetry_equiv_pos_as_xyz
'x, y, z'
'-x+1/2, -y+1/2, z+1/2'
'-x, y, -z+1/2'
'x+1/2, -y+1/2, -z'
'-x, -y, -z'
'x-1/2, y-1/2, -z-1/2'
'x, -y, z-1/2'
'-x-1/2, y-1/2, z'

loop_
_atom_site_label
_atom_site_type_symbol
_atom_site_fract_x
_atom_site_fract_y
_atom_site_fract_z
_atom_site_U_iso_or_equiv
_atom_site_adp_type
_atom_site_occupancy
_atom_site_symmetry_multiplicity
_atom_site_calc_flag
_atom_site_refinement_flags
C1 C 0.70560(8) 0.5164(3) -0.04261(9) 0.0358(4) Uani 1 1 d .
H1 H 0.6687 0.5196 -0.0390 0.043 Uiso 1 1 calc R
C2 C 0.72961(8) 0.4595(3) -0.10266(9) 0.0400(5) Uani 1 1 d .
H2 H 0.7086 0.4280 -0.1397 0.048 Uiso 1 1 calc R
C3 C 0.78404(8) 0.4493(3) -0.10784(9) 0.0386(5) Uani 1 1 d .
H3 H 0.7992 0.4074 -0.1480 0.046 Uiso 1 1 calc R
C4 C 0.81691(7) 0.5005(2) -0.05421(9) 0.0342(4) Uani 1 1 d .
C5 C 0.79364(7) 0.5634(2) 0.00608(9) 0.0304(4) Uani 1 1 d .
C6 C 0.81605(7) 0.6244(2) 0.07187(9) 0.0317(4) Uani 1 1 d .
C7 C 0.86580(8) 0.6499(3) 0.09816(10) 0.0394(5) Uani 1 1 d .
H7 H 0.8958 0.6272 0.0718 0.047 Uiso 1 1 calc R
C8 C 0.87107(8) 0.7115(3) 0.16631(11) 0.0434(5) Uani 1 1 d .
H8 H 0.9050 0.7286 0.1838 0.052 Uiso 1 1 calc R
C9 C 0.82855(8) 0.7464(3) 0.20703(10) 0.0396(5) Uani 1 1 d .
H9 H 0.8339 0.7866 0.2513 0.048 Uiso 1 1 calc R
C10 C 0.77604(7) 0.7219(3) 0.18218(9) 0.0326(4) Uani 1 1 d .
C11 C 0.72887(8) 0.7505(3) 0.21731(9) 0.0365(5) Uani 1 1 d .
H11 H 0.7301 0.7904 0.2621 0.044 Uiso 1 1 calc R
C12 C 0.67945(8) 0.7204(3) 0.18639(9) 0.0352(4) Uani 1 1 d .
C13 C 0.63140(8) 0.7475(3) 0.22356(11) 0.0449(5) Uani 1 1 d .
H13 H 0.6333 0.7837 0.2688 0.054 Uiso 1 1 calc R
C14 C 0.58317(8) 0.7217(3) 0.19465(11) 0.0500(6) Uani 1 1 d .
H14 H 0.5525 0.7379 0.2202 0.060 Uiso 1 1 calc R
C15 C 0.57940(8) 0.6704(3) 0.12583(12) 0.0486(6) Uani 1 1 d .
H15 H 0.5461 0.6572 0.1059 0.058 Uiso 1 1 calc R
C16 C 0.62371(7) 0.6400(3) 0.08845(10) 0.0404(5) Uani 1 1 d .
H16 H 0.6202 0.6042 0.0434 0.048 Uiso 1 1 calc R
C17 C 0.67542(7) 0.6613(2) 0.11620(9) 0.0322(4) Uani 1 1 d .
C18 C 0.72336(7) 0.6309(3) 0.08101(9) 0.0299(4) Uani 1 1 d .
C19 C 0.77142(7) 0.6609(2) 0.11415(9) 0.0303(4) Uani 1 1 d .
C20 C 0.73717(7) 0.5681(2) 0.01171(9) 0.0298(4) Uani 1 1 d .
C21 C 0.87562(8) 0.4888(3) -0.06356(10) 0.0421(5) Uani 1 1 d .
C22 C 0.94437(8) 0.2900(3) -0.11523(10) 0.0466(5) Uani 1 1 d .
C23 C 0.97721(10) 0.2599(4) -0.05215(12) 0.0725(8) Uani 1 1 d .
H23A H 0.9811 0.3754 -0.0284 0.109 Uiso 1 1 calc R
H23B H 1.0117 0.2137 -0.0646 0.109 Uiso 1 1 calc R
H23C H 0.9598 0.1714 -0.0233 0.109 Uiso 1 1 calc R
C24 C 0.96580(11) 0.4400(4) -0.16070(15) 0.0868(10) Uani 1 1 d .
H24A H 0.9692 0.5533 -0.1354 0.130 Uiso 1 1 calc R
H24B H 0.9419 0.4587 -0.1980 0.130 Uiso 1 1 calc R
H24C H 1.0000 0.4037 -0.1776 0.130 Uiso 1 1 calc R
C25 C 0.93863(11) 0.1098(4) -0.15375(14) 0.0779(9) Uani 1 1 d .
H25A H 0.9179 0.1304 -0.1939 0.117 Uiso 1 1 calc R
H25C H 0.9212 0.0198 -0.1256 0.117 Uiso 1 1 calc R
H25B H 0.9732 0.0646 -0.1662 0.117 Uiso 1 1 calc R
O21A O 0.88877(5) 0.33305(19) -0.09662(7) 0.0438(4) Uani 1 1 d .
O21B O 0.90728(7) 0.6039(2) -0.04493(9) 0.0700(6) Uani 1 1 d .

loop_
_atom_site_aniso_label
_atom_site_aniso_U_11
_atom_site_aniso_U_22
_atom_site_aniso_U_33
_atom_site_aniso_U_23
_atom_site_aniso_U_13
_atom_site_aniso_U_12
C1 0.0338(10) 0.0367(11) 0.0370(10) -0.0011(8) -0.0012(8) 0.0047(8)
C2 0.0471(12) 0.0410(12) 0.0318(10) -0.0050(8) -0.0052(8) 0.0044(9)
C3 0.0488(11) 0.0358(11) 0.0311(9) -0.0056(8) 0.0071(9) 0.0031(9)
C4 0.0393(10) 0.0280(10) 0.0353(10) -0.0011(8) 0.0075(8) 0.0007(8)
C5 0.0338(9) 0.0246(9) 0.0328(9) 0.0026(7) 0.0024(8) 0.0001(7)
C6 0.0348(9) 0.0263(9) 0.0340(9) 0.0033(7) 0.0020(8) 0.0009(8)
C7 0.0342(10) 0.0408(12) 0.0434(11) 0.0012(9) 0.0015(9) 0.0005(8)
C8 0.0364(10) 0.0482(13) 0.0456(12) 0.0036(10) -0.0100(9) -0.0033(9)
C9 0.0465(11) 0.0397(12) 0.0327(10) 0.0018(8) -0.0073(9) -0.0021(9)
C10 0.0410(10) 0.0288(10) 0.0280(9) 0.0051(7) -0.0027(8) -0.0001(8)
C11 0.0480(11) 0.0357(11) 0.0259(9) 0.0019(8) 0.0026(8) 0.0024(9)
C12 0.0416(11) 0.0317(10) 0.0323(9) 0.0036(8) 0.0065(8) 0.0040(8)
C13 0.0501(13) 0.0466(13) 0.0380(11) 0.0021(9) 0.0130(9) 0.0045(10)
C14 0.0408(12) 0.0563(14) 0.0528(13) 0.0018(11) 0.0204(10) 0.0051(10)
C15 0.0328(11) 0.0571(14) 0.0557(13) 0.0012(11) 0.0053(9) -0.0010(9)
C16 0.0357(10) 0.0446(12) 0.0409(11) 0.0008(9) 0.0023(8) 0.0007(9)
C17 0.0340(10) 0.0287(10) 0.0339(9) 0.0055(8) 0.0044(8) 0.0015(8)
C18 0.0347(10) 0.0256(9) 0.0295(9) 0.0037(7) 0.0012(7) 0.0024(7)
C19 0.0330(9) 0.0268(10) 0.0312(9) 0.0044(7) 0.0000(7) 0.0007(7)
C20 0.0353(9) 0.0254(9) 0.0287(9) 0.0027(7) 0.0023(7) 0.0032(7)
C21 0.0412(11) 0.0459(12) 0.0392(10) -0.0063(9) 0.0109(9) -0.0050(10)
C22 0.0336(10) 0.0685(15) 0.0376(11) -0.0042(10) 0.0055(8) 0.0101(10)
C23 0.0483(14) 0.117(2) 0.0518(15) -0.0083(14) -0.0094(11) 0.0119(15)
C24 0.0702(18) 0.107(2) 0.0832(19) 0.0220(17) 0.0467(16) 0.0184(16)
C25 0.0576(16) 0.096(2) 0.0801(18) -0.0365(16) -0.0103(14) 0.0322(14)
O21A 0.0327(7) 0.0499(9) 0.0487(8) -0.0131(7) 0.0060(6) 0.0028(6)
O21B 0.0514(10) 0.0713(12) 0.0873(13) -0.0334(10) 0.0234(9) -0.0213(8)

loop_
_atom_type_symbol
_atom_type_description
_atom_type_scat_dispersion_real
_atom_type_scat_dispersion_imag
_atom_type_scat_source
C C 0.0033 0.0016 'International Tables Vol C Tables 4.2.6.8 and 6.1.1.4'
H H 0.0000 0.0000 'International Tables Vol C Tables 4.2.6.8 and 6.1.1.4'
O O 0.0106 0.0060 'International Tables Vol C Tables 4.2.6.8 and 6.1.1.4'

loop_
_geom_angle_atom_site_label_1
_geom_angle_atom_site_label_2
_geom_angle_atom_site_label_3
_geom_angle
C20 C1 C2 119.27(18)
C20 C1 H1 120.4
C2 C1 H1 120.4
C3 C2 C1 120.75(18)
C3 C2 H2 119.6
C1 C2 H2 119.6
C2 C3 C4 121.39(17)
C2 C3 H3 119.3
C4 C3 H3 119.3
C3 C4 C5 118.84(17)
C3 C4 C21 118.65(16)
C5 C4 C21 122.50(17)
C4 C5 C20 119.37(16)
C4 C5 C6 132.87(17)
C20 C5 C6 107.70(15)
C7 C6 C19 118.37(17)
C7 C6 C5 136.10(17)
C19 C6 C5 105.53(16)
C6 C7 C8 119.07(18)
C6 C7 H7 120.5
C8 C7 H7 120.5
C9 C8 C7 122.84(18)
C9 C8 H8 118.6
C7 C8 H8 118.6
C8 C9 C10 120.29(18)
C8 C9 H9 119.9
C10 C9 H9 119.9
C11 C10 C19 116.62(17)
C11 C10 C9 127.15(18)
C19 C10 C9 116.23(17)
C10 C11 C12 121.18(17)
C10 C11 H11 119.4
C12 C11 H11 119.4
C11 C12 C13 120.45(18)
C11 C12 C17 121.47(16)
C13 C12 C17 118.08(18)
C14 C13 C12 121.6(2)
C14 C13 H13 119.2
C12 C13 H13 119.2
C13 C14 C15 120.11(19)
C13 C14 H14 119.9
C15 C14 H14 119.9
C16 C15 C14 120.7(2)
C16 C15 H15 119.6
C14 C15 H15 119.6
C15 C16 C17 121.8(2)
C15 C16 H16 119.1
C17 C16 H16 119.1
C18 C17 C16 125.31(17)
C18 C17 C12 117.10(16)
C16 C17 C12 117.59(16)
C19 C18 C17 119.26(17)
C19 C18 C20 106.08(15)
C17 C18 C20 134.66(17)
C18 C19 C10 124.36(16)
C18 C19 C6 112.45(16)
C10 C19 C6 123.20(16)
C1 C20 C5 120.33(16)
C1 C20 C18 131.42(17)
C5 C20 C18 108.24(15)
O21B C21 O21A 124.11(19)
O21B C21 C4 125.25(18)
O21A C21 C4 110.63(16)
O21A C22 C24 109.65(18)
O21A C22 C23 110.08(17)
C24 C22 C23 113.5(2)
O21A C22 C25 102.40(17)
C24 C22 C25 110.6(2)
C23 C22 C25 110.1(2)
C22 C23 H23A 109.5
C22 C23 H23B 109.5
H23A C23 H23B 109.5
C22 C23 H23C 109.5
H23A C23 H23C 109.5
H23B C23 H23C 109.5
C22 C24 H24A 109.5
C22 C24 H24B 109.5
H24A C24 H24B 109.5
C22 C24 H24C 109.5
H24A C24 H24C 109.5
H24B C24 H24C 109.5
C22 C25 H25A 109.5
C22 C25 H25C 109.5
H25A C25 H25C 109.5
C22 C25 H25B 109.5
H25A C25 H25B 109.5
H25C C25 H25B 109.5
C21 O21A C22 122.02(16)

loop_
_geom_bond_atom_site_label_1
_geom_bond_atom_site_label_2
_geom_bond_distance
C1 C20 1.384(3)
C1 C2 1.391(3)
C1 H1 0.9300
C2 C3 1.375(3)
C2 H2 0.9300
C3 C4 1.392(3)
C3 H3 0.9300
C4 C5 1.400(2)
C4 C21 1.490(3)
C5 C20 1.425(2)
C5 C6 1.481(3)
C6 C7 1.367(3)
C6 C19 1.423(2)
C7 C8 1.421(3)
C7 H7 0.9300
C8 C9 1.361(3)
C8 H8 0.9300
C9 C10 1.420(3)
C9 H9 0.9300
C10 C11 1.389(3)
C10 C19 1.416(3)
C11 C12 1.401(3)
C11 H11 0.9300
C12 C13 1.427(3)
C12 C17 1.452(3)
C13 C14 1.353(3)
C13 H13 0.9300
C14 C15 1.410(3)
C14 H14 0.9300
C15 C16 1.354(3)
C15 H15 0.9300
C16 C17 1.419(3)
C16 H16 0.9300
C17 C18 1.408(2)
C18 C19 1.391(2)
C18 C20 1.481(2)
C21 O21B 1.207(2)
C21 O21A 1.339(2)
C22 O21A 1.479(2)
C22 C24 1.504(3)
C22 C23 1.509(3)
C22 C25 1.511(3)
C23 H23A 0.9600
C23 H23B 0.9600
C23 H23C 0.9600
C24 H24A 0.9600
C24 H24B 0.9600
C24 H24C 0.9600
C25 H25A 0.9600
C25 H25C 0.9600
C25 H25B 0.9600
